data_7245282
loop_
_publ_author_name
'Lakshmanan, Venkatesan'
'Lee, Chia-Yi'
'Tseng, Yu-Wen'
'Liu, Yu-Hsiang'
'Lin, Chia-Her'
'Chen, Jhy-Der'

_publ_section_title
;
 Zn(II) and Co(II) coordination polymers based on semi-rigid
 bis-pyridyl-bis-amide and angular dicarboxylate ligands: synthesis,
 structures and properties
;
_journal_name_full CrystEngComm
_journal_paper_doi 10.1039/D2CE00826B
_journal_year 2022
_chemical_formula_sum 'C29 H26 N4 O8 Zn'
_chemical_formula_weight 623.91
_space_group_crystal_system monoclinic
_space_group_IT_number 14
_space_group_name_Hall '-P 2ybc'
_space_group_name_H-M_alt 'P 1 21/c 1'
_atom_sites_solution_hydrogens mixed
_audit_creation_method SHELXL-2018/3
_audit_update_record
;
2022-06-12 deposited with the CCDC.	2022-08-08 downloaded from the CCDC.
;
_cell_angle_alpha 90
_cell_angle_beta 92.3309(10)
_cell_angle_gamma 90
_cell_formula_units_Z 4
_cell_length_a 10.4975(2)
_cell_length_b 13.7560(2)
_cell_length_c 19.0781(3)
_cell_measurement_reflns_used 9895
_cell_measurement_temperature 194(2)
_cell_measurement_theta_max 28.26
_cell_measurement_theta_min 2.18
_cell_volume 2752.67(8)
_computing_cell_refinement 'Bruker SAINT'
_computing_data_collection 'Bruker APEX2'
_computing_data_reduction 'Bruker SAINT'
_computing_molecular_graphics 'Bruker SHELXTL'
_computing_publication_material 'Bruker SHELXTL'
_computing_structure_refinement 'SHELXL-2018/3 (Sheldrick, 2018)'
_computing_structure_solution 'SHELXS-97 (Sheldrick 2008)'
_diffrn_ambient_temperature 194(2)
_diffrn_measured_fraction_theta_full 1.000
_diffrn_measured_fraction_theta_max 0.992
_diffrn_measurement_device_type 'Bruker APEX-II CCD'
_diffrn_measurement_method '\f and \w scans'
_diffrn_radiation_type MoK\a
_diffrn_radiation_wavelength 0.71073
_diffrn_reflns_av_R_equivalents 0.0300
_diffrn_reflns_av_unetI/netI 0.0344
_diffrn_reflns_Laue_measured_fraction_full 1.000
_diffrn_reflns_Laue_measured_fraction_max 0.992
_diffrn_reflns_limit_h_max 13
_diffrn_reflns_limit_h_min -13
_diffrn_reflns_limit_k_max 18
_diffrn_reflns_limit_k_min -16
_diffrn_reflns_limit_l_max 25
_diffrn_reflns_limit_l_min -25
_diffrn_reflns_number 25903
_diffrn_reflns_point_group_measured_fraction_full 1.000
_diffrn_reflns_point_group_measured_fraction_max 0.992
_diffrn_reflns_theta_full 25.242
_diffrn_reflns_theta_max 28.274
_diffrn_reflns_theta_min 1.826
_exptl_absorpt_coefficient_mu 0.952
_exptl_absorpt_correction_T_max 0.7457
_exptl_absorpt_correction_T_min 0.6432
_exptl_absorpt_correction_type multi-scan
_exptl_absorpt_process_details 'sadabs v2008/1(bruker axs, 2008)'
_exptl_crystal_colour colourless
_exptl_crystal_density_diffrn 1.505
_exptl_crystal_description BLOCK
_exptl_crystal_F_000 1288
_exptl_crystal_size_max 0.400
_exptl_crystal_size_mid 0.200
_exptl_crystal_size_min 0.200
_refine_diff_density_max 0.569
_refine_diff_density_min -0.523
_refine_diff_density_rms 0.065
_refine_ls_extinction_method none
_refine_ls_goodness_of_fit_ref 1.032
_refine_ls_hydrogen_treatment constr
_refine_ls_matrix_type full
_refine_ls_number_parameters 379
_refine_ls_number_reflns 6771
_refine_ls_number_restraints 0
_refine_ls_restrained_S_all 1.032
_refine_ls_R_factor_all 0.0640
_refine_ls_R_factor_gt 0.0435
_refine_ls_shift/su_max 0.005
_refine_ls_shift/su_mean 0.000
_refine_ls_structure_factor_coef Fsqd
_refine_ls_weighting_details 'w=1/[\s^2^(Fo^2^)+(0.0505P)^2^+2.0466P] where P=(Fo^2^+2Fc^2^)/3'
_refine_ls_weighting_scheme calc
_refine_ls_wR_factor_gt 0.1044
_refine_ls_wR_factor_ref 0.1135
_reflns_Friedel_coverage 0.000
_reflns_number_gt 5181
_reflns_number_total 6771
_reflns_threshold_expression 'I > 2\s(I)'
_cod_data_source_file d2ce00826b2.cif
_cod_data_source_block 2
_cod_depositor_comments
;
The following automatic conversions were performed:

data item '_exptl_absorpt_correction_type' value 'multi_scan' was
changed to 'multi-scan' in accordance with the
/home/data/users/saulius/crontab/automatic-downloads/rss-feeds/RSC/lib/dictionaries/cif_core.dic
dictionary named 'cif_core.dic' version 2.4.2 last updated on
2011-04-26.

Automatic conversion script
Id: cif_fix_values 7556 2019-12-06 15:28:31Z antanas 
;
_cod_original_sg_symbol_H-M 'P 21/c'
_cod_database_code 7245282
_shelx_shelxl_version_number 2018/3
_shelx_space_group_comment
; 
The symmetry employed for this shelxl refinement is uniquely defined 
by the following loop, which should always be used as a source of 
symmetry information in preference to the above space-group names. 
They are only intended as comments. 
;
_shelx_estimated_absorpt_t_min 0.702
_shelx_estimated_absorpt_t_max 0.832

loop_
_space_group_symop_operation_xyz
'x, y, z'
'-x, y+1/2, -z+1/2'
'-x, -y, -z'
'x, -y-1/2, z-1/2'

loop_
_atom_site_label
_atom_site_type_symbol
_atom_site_fract_x
_atom_site_fract_y
_atom_site_fract_z
_atom_site_U_iso_or_equiv
_atom_site_adp_type
_atom_site_occupancy
_atom_site_site_symmetry_order
_atom_site_calc_flag
_atom_site_refinement_flags_posn
_atom_site_refinement_flags_adp
_atom_site_refinement_flags_occupancy
_atom_site_disorder_assembly
_atom_site_disorder_group
Zn Zn 0.62585(3) 0.07424(2) 1.28593(2) 0.02980(9) Uani 1 1 d . . . . .
O1 O 0.11430(17) -0.08772(14) 1.48136(10) 0.0453(5) Uani 1 1 d . . . . .
O2 O 0.40077(17) 0.40058(14) 0.97984(10) 0.0423(4) Uani 1 1 d . . . . .
O3 O 0.6874(2) -0.02338(14) 1.36858(12) 0.0535(5) Uani 1 1 d . . . . .
O4 O 0.7084(2) -0.06448(14) 1.25890(11) 0.0496(5) Uani 1 1 d . . . . .
O5 O 0.9757(2) -0.42360(14) 1.41929(14) 0.0642(7) Uani 1 1 d . . . . .
O6 O 0.8454(2) -0.85204(14) 1.31391(11) 0.0526(5) Uani 1 1 d . . . . .
O7 O 0.65208(19) -0.79482(14) 1.33011(10) 0.0459(5) Uani 1 1 d . . . . .
N1 N 0.43506(18) 0.04455(15) 1.29872(10) 0.0308(4) Uani 1 1 d . . . . .
N2 N 0.00121(19) 0.01013(16) 1.40675(11) 0.0384(5) Uani 1 1 d . . . . .
H2A H -0.051528 0.059734 1.402768 0.046 Uiso 1 1 calc R U . . .
N3 N 0.62245(19) 0.13132(14) 1.18470(10) 0.0318(4) Uani 1 1 d . . . . .
N4 N 0.61209(19) 0.40374(15) 1.00769(10) 0.0324(4) Uani 1 1 d . . . . .
H4A H 0.675715 0.440553 1.023233 0.039 Uiso 1 1 calc R U . . .
C1 C 0.3580(2) 0.10892(18) 1.32733(13) 0.0348(5) Uani 1 1 d . . . . .
H1A H 0.389232 0.172527 1.337006 0.042 Uiso 1 1 calc R U . . .
C2 C 0.2337(2) 0.08662(18) 1.34352(14) 0.0370(6) Uani 1 1 d . . . . .
H2B H 0.181385 0.134477 1.363831 0.044 Uiso 1 1 calc R U . . .
C3 C 0.1864(2) -0.00539(19) 1.33000(12) 0.0331(5) Uani 1 1 d . . . . .
C4 C 0.2668(3) -0.07190(19) 1.30065(14) 0.0411(6) Uani 1 1 d . . . . .
H4B H 0.238000 -0.136105 1.290743 0.049 Uiso 1 1 calc R U . . .
C5 C 0.3890(3) -0.04478(19) 1.28579(14) 0.0403(6) Uani 1 1 d . . . . .
H5A H 0.443082 -0.091463 1.265482 0.048 Uiso 1 1 calc R U . . .
C6 C 0.0504(2) -0.0338(2) 1.34408(14) 0.0428(6) Uani 1 1 d . . . . .
H6A H -0.005167 -0.014725 1.303184 0.051 Uiso 1 1 calc R U . . .
H6B H 0.045782 -0.105354 1.348627 0.051 Uiso 1 1 calc R U . . .
C7 C 0.0350(2) -0.02377(19) 1.46994(14) 0.0350(6) Uani 1 1 d . . . . .
C8 C 0.5241(2) 0.1856(2) 1.16203(14) 0.0449(7) Uani 1 1 d . . . . .
H8A H 0.449447 0.185992 1.188535 0.054 Uiso 1 1 calc R U . . .
C9 C 0.5254(3) 0.2412(2) 1.10205(15) 0.0465(7) Uani 1 1 d . . . . .
H9A H 0.453242 0.279369 1.088229 0.056 Uiso 1 1 calc R U . . .
C10 C 0.6322(2) 0.24128(17) 1.06209(12) 0.0305(5) Uani 1 1 d . . . . .
C11 C 0.7329(2) 0.1839(2) 1.08475(13) 0.0411(6) Uani 1 1 d . . . . .
H11A H 0.807708 0.180777 1.058472 0.049 Uiso 1 1 calc R U . . .
C12 C 0.7249(2) 0.1310(2) 1.14554(14) 0.0409(6) Uani 1 1 d . . . . .
H12A H 0.795930 0.092222 1.160404 0.049 Uiso 1 1 calc R U . . .
C13 C 0.6363(2) 0.30161(18) 0.99609(12) 0.0357(6) Uani 1 1 d . . . . .
H13A H 0.721240 0.294336 0.975967 0.043 Uiso 1 1 calc R U . . .
H13B H 0.572020 0.276352 0.961303 0.043 Uiso 1 1 calc R U . . .
C14 C 0.4988(2) 0.44470(17) 0.99609(11) 0.0298(5) Uani 1 1 d . . . . .
C15 C 0.7245(2) -0.08209(19) 1.32450(16) 0.0404(6) Uani 1 1 d . . . . .
C16 C 0.7901(2) -0.17356(18) 1.34813(14) 0.0370(6) Uani 1 1 d . . . . .
C17 C 0.8312(3) -0.2405(2) 1.30025(16) 0.0471(7) Uani 1 1 d . . . . .
H17A H 0.817021 -0.229280 1.251420 0.057 Uiso 1 1 calc R U . . .
C18 C 0.8937(3) -0.3251(2) 1.32365(17) 0.0555(8) Uani 1 1 d . . . . .
H18A H 0.923202 -0.371232 1.291003 0.067 Uiso 1 1 calc R U . . .
C19 C 0.9120(3) -0.34040(19) 1.39498(17) 0.0461(7) Uani 1 1 d . . . . .
C20 C 0.8719(3) -0.2735(2) 1.44332(16) 0.0460(7) Uani 1 1 d . . . . .
H20A H 0.886074 -0.284638 1.492165 0.055 Uiso 1 1 calc R U . . .
C21 C 0.8110(2) -0.1903(2) 1.41952(15) 0.0417(6) Uani 1 1 d . . . . .
H21A H 0.782957 -0.143825 1.452341 0.050 Uiso 1 1 calc R U . . .
C22 C 0.9224(3) -0.51173(19) 1.39892(16) 0.0456(7) Uani 1 1 d . . . . .
C23 C 1.0033(3) -0.5852(2) 1.3821(2) 0.0598(9) Uani 1 1 d . . . . .
H23A H 1.092824 -0.574813 1.384044 0.072 Uiso 1 1 calc R U . . .
C24 C 0.9536(3) -0.6750(2) 1.36220(17) 0.0514(7) Uani 1 1 d . . . . .
H24A H 1.010134 -0.725933 1.350584 0.062 Uiso 1 1 calc R U . . .
C25 C 0.8257(3) -0.69161(18) 1.35896(13) 0.0374(6) Uani 1 1 d . . . . .
C26 C 0.7438(3) -0.6170(2) 1.37753(15) 0.0464(7) Uani 1 1 d . . . . .
H26A H 0.654329 -0.627819 1.376337 0.056 Uiso 1 1 calc R U . . .
C27 C 0.7922(3) -0.5270(2) 1.39772(16) 0.0490(7) Uani 1 1 d . . . . .
H27A H 0.736356 -0.476272 1.410621 0.059 Uiso 1 1 calc R U . . .
C28 C 0.7730(3) -0.78671(19) 1.33302(13) 0.0397(6) Uani 1 1 d . . . . .
O8 O 0.6932(6) -0.1617(3) 1.1312(2) 0.1561(19) Uani 1 1 d . . . . .
H8D H 0.693497 -0.127076 1.168119 0.187 Uiso 1 1 d R U . . .
C29 C 0.6325(5) -0.1160(5) 1.0768(3) 0.1081(17) Uani 1 1 d . . . . .
H29A H 0.633585 -0.157383 1.035015 0.162 Uiso 1 1 calc R U . . .
H29B H 0.675899 -0.054491 1.067444 0.162 Uiso 1 1 calc R U . . .
H29C H 0.544089 -0.102810 1.088392 0.162 Uiso 1 1 calc R U . . .

loop_
_atom_site_aniso_label
_atom_site_aniso_U_11
_atom_site_aniso_U_22
_atom_site_aniso_U_33
_atom_site_aniso_U_23
_atom_site_aniso_U_13
_atom_site_aniso_U_12
Zn 0.03016(15) 0.02620(15) 0.03311(15) 0.00605(11) 0.00209(11) -0.00100(11)
O1 0.0307(10) 0.0492(11) 0.0562(12) -0.0012(9) 0.0044(8) 0.0073(8)
O2 0.0345(10) 0.0413(10) 0.0504(11) 0.0017(8) -0.0091(8) -0.0081(8)
O3 0.0552(13) 0.0365(11) 0.0689(14) 0.0057(10) 0.0026(10) 0.0099(9)
O4 0.0474(11) 0.0416(11) 0.0597(13) 0.0080(9) 0.0009(10) 0.0027(9)
O5 0.0617(14) 0.0283(10) 0.0989(18) 0.0036(11) -0.0395(13) -0.0013(9)
O6 0.0678(14) 0.0329(10) 0.0575(12) -0.0032(9) 0.0053(10) -0.0050(10)
O7 0.0506(12) 0.0426(11) 0.0447(11) 0.0001(8) 0.0030(9) -0.0152(9)
N1 0.0305(10) 0.0322(10) 0.0300(10) 0.0037(8) 0.0034(8) -0.0040(8)
N2 0.0263(10) 0.0436(13) 0.0456(12) 0.0024(10) 0.0068(9) -0.0020(9)
N3 0.0312(10) 0.0317(11) 0.0329(10) 0.0065(8) 0.0058(8) 0.0035(8)
N4 0.0301(10) 0.0316(11) 0.0355(11) 0.0056(8) 0.0006(8) -0.0033(8)
C1 0.0360(13) 0.0292(12) 0.0393(13) 0.0024(10) 0.0030(11) -0.0038(10)
C2 0.0345(13) 0.0343(14) 0.0428(14) -0.0010(11) 0.0071(11) 0.0010(10)
C3 0.0316(12) 0.0402(14) 0.0275(11) 0.0025(10) 0.0005(9) -0.0060(10)
C4 0.0418(15) 0.0374(14) 0.0445(14) -0.0067(12) 0.0062(12) -0.0114(12)
C5 0.0403(14) 0.0358(13) 0.0454(15) -0.0071(11) 0.0102(12) -0.0049(11)
C6 0.0322(13) 0.0541(17) 0.0424(15) -0.0040(13) 0.0047(11) -0.0119(12)
C7 0.0201(11) 0.0386(14) 0.0465(15) -0.0019(11) 0.0043(10) -0.0072(10)
C8 0.0322(13) 0.0564(17) 0.0471(15) 0.0200(13) 0.0140(11) 0.0119(12)
C9 0.0332(14) 0.0586(18) 0.0483(15) 0.0220(13) 0.0117(12) 0.0173(13)
C10 0.0338(12) 0.0288(12) 0.0293(11) 0.0009(9) 0.0056(9) -0.0002(10)
C11 0.0330(13) 0.0522(16) 0.0388(14) 0.0077(12) 0.0116(11) 0.0105(12)
C12 0.0323(13) 0.0475(16) 0.0434(14) 0.0102(12) 0.0067(11) 0.0137(11)
C13 0.0407(14) 0.0365(13) 0.0305(12) 0.0036(10) 0.0083(10) 0.0012(11)
C14 0.0338(12) 0.0348(13) 0.0209(10) 0.0064(9) 0.0017(9) -0.0024(10)
C15 0.0276(12) 0.0306(13) 0.0626(18) 0.0135(12) -0.0019(12) -0.0061(10)
C16 0.0282(12) 0.0280(12) 0.0545(16) 0.0056(11) 0.0001(11) -0.0067(10)
C17 0.0495(17) 0.0409(15) 0.0503(16) 0.0007(13) -0.0059(13) -0.0011(13)
C18 0.062(2) 0.0390(16) 0.064(2) -0.0118(14) -0.0130(16) 0.0098(14)
C19 0.0439(16) 0.0255(13) 0.0673(19) 0.0029(13) -0.0187(14) -0.0039(11)
C20 0.0441(16) 0.0385(15) 0.0548(17) 0.0084(13) -0.0069(13) -0.0074(12)
C21 0.0354(14) 0.0369(14) 0.0529(16) 0.0027(12) 0.0037(12) -0.0032(11)
C22 0.0485(16) 0.0272(13) 0.0597(18) 0.0055(12) -0.0164(13) -0.0030(12)
C23 0.0423(17) 0.0365(16) 0.099(3) 0.0058(16) -0.0145(17) 0.0019(13)
C24 0.0483(17) 0.0318(14) 0.074(2) 0.0007(14) -0.0018(15) 0.0039(12)
C25 0.0457(15) 0.0298(13) 0.0367(13) 0.0024(10) 0.0029(11) -0.0069(11)
C26 0.0464(16) 0.0392(15) 0.0540(17) 0.0022(13) 0.0063(13) -0.0058(12)
C27 0.0542(18) 0.0319(14) 0.0610(19) -0.0020(13) 0.0023(14) 0.0041(13)
C28 0.0587(18) 0.0316(13) 0.0289(12) 0.0022(10) 0.0031(12) -0.0111(12)
O8 0.297(6) 0.073(2) 0.098(3) -0.008(2) 0.007(3) -0.033(3)
C29 0.082(3) 0.152(5) 0.089(3) -0.020(3) -0.013(3) -0.033(3)

loop_
_atom_type_symbol
_atom_type_description
_atom_type_scat_dispersion_real
_atom_type_scat_dispersion_imag
_atom_type_scat_source
C C 0.0033 0.0016 'International Tables Vol C Tables 4.2.6.8 and 6.1.1.4'
H H 0.0000 0.0000 'International Tables Vol C Tables 4.2.6.8 and 6.1.1.4'
N N 0.0061 0.0033 'International Tables Vol C Tables 4.2.6.8 and 6.1.1.4'
O O 0.0106 0.0060 'International Tables Vol C Tables 4.2.6.8 and 6.1.1.4'
Zn Zn 0.2839 1.4301 'International Tables Vol C Tables 4.2.6.8 and 6.1.1.4'

loop_
_geom_angle_atom_site_label_1
_geom_angle_atom_site_label_2
_geom_angle_atom_site_label_3
_geom_angle
_geom_angle_site_symmetry_1
_geom_angle_site_symmetry_3
_geom_angle_publ_flag
O7 Zn N1 104.19(8) 1_565 . ?
O7 Zn N3 92.75(8) 1_565 . ?
N1 Zn N3 101.75(8) . . ?
O7 Zn O3 102.77(8) 1_565 . ?
N1 Zn O3 93.07(8) . . ?
N3 Zn O3 155.27(8) . . ?
O7 Zn O4 147.42(8) 1_565 . ?
N1 Zn O4 104.64(8) . . ?
N3 Zn O4 95.92(8) . . ?
O3 Zn O4 60.88(8) . . ?
O7 Zn C15 127.24(9) 1_565 . ?
N1 Zn C15 100.83(8) . . ?
N3 Zn C15 126.28(9) . . ?
O3 Zn C15 29.93(9) . . ?
O4 Zn C15 30.96(9) . . ?
O7 Zn C28 28.60(8) 1_565 1_565 ?
N1 Zn C28 132.07(9) . 1_565 ?
N3 Zn C28 91.75(8) . 1_565 ?
O3 Zn C28 92.85(8) . 1_565 ?
O4 Zn C28 119.55(9) . 1_565 ?
C15 Zn C28 107.48(9) . 1_565 ?
C15 O3 Zn 90.15(17) . . ?
C15 O4 Zn 88.39(17) . . ?
C22 O5 C19 116.3(2) . . ?
C28 O7 Zn 102.53(17) . 1_545 ?
C1 N1 C5 117.7(2) . . ?
C1 N1 Zn 121.65(17) . . ?
C5 N1 Zn 120.22(17) . . ?
C7 N2 C6 120.7(2) . . ?
C7 N2 H2A 119.6 . . ?
C6 N2 H2A 119.6 . . ?
C8 N3 C12 116.9(2) . . ?
C8 N3 Zn 119.75(16) . . ?
C12 N3 Zn 122.25(17) . . ?
C14 N4 C13 123.3(2) . . ?
C14 N4 H4A 118.3 . . ?
C13 N4 H4A 118.3 . . ?
N1 C1 C2 122.5(2) . . ?
N1 C1 H1A 118.8 . . ?
C2 C1 H1A 118.8 . . ?
C3 C2 C1 119.7(2) . . ?
C3 C2 H2B 120.1 . . ?
C1 C2 H2B 120.1 . . ?
C4 C3 C2 117.6(2) . . ?
C4 C3 C6 119.9(2) . . ?
C2 C3 C6 122.5(2) . . ?
C5 C4 C3 119.6(2) . . ?
C5 C4 H4B 120.2 . . ?
C3 C4 H4B 120.2 . . ?
N1 C5 C4 122.9(2) . . ?
N1 C5 H5A 118.6 . . ?
C4 C5 H5A 118.6 . . ?
N2 C6 C3 114.1(2) . . ?
N2 C6 H6A 108.7 . . ?
C3 C6 H6A 108.7 . . ?
N2 C6 H6B 108.7 . . ?
C3 C6 H6B 108.7 . . ?
H6A C6 H6B 107.6 . . ?
O1 C7 N2 124.6(2) . . ?
O1 C7 C7 121.1(3) . 3_558 ?
N2 C7 C7 114.3(3) . 3_558 ?
N3 C8 C9 123.2(2) . . ?
N3 C8 H8A 118.4 . . ?
C9 C8 H8A 118.4 . . ?
C8 C9 C10 119.6(2) . . ?
C8 C9 H9A 120.2 . . ?
C10 C9 H9A 120.2 . . ?
C11 C10 C9 117.2(2) . . ?
C11 C10 C13 122.0(2) . . ?
C9 C10 C13 120.8(2) . . ?
C12 C11 C10 119.8(2) . . ?
C12 C11 H11A 120.1 . . ?
C10 C11 H11A 120.1 . . ?
N3 C12 C11 123.2(2) . . ?
N3 C12 H12A 118.4 . . ?
C11 C12 H12A 118.4 . . ?
N4 C13 C10 113.3(2) . . ?
N4 C13 H13A 108.9 . . ?
C10 C13 H13A 108.9 . . ?
N4 C13 H13B 108.9 . . ?
C10 C13 H13B 108.9 . . ?
H13A C13 H13B 107.7 . . ?
O2 C14 N4 124.8(2) . . ?
O2 C14 C14 121.9(3) . 3_667 ?
N4 C14 C14 113.3(3) . 3_667 ?
O3 C15 O4 120.5(2) . . ?
O3 C15 C16 119.8(3) . . ?
O4 C15 C16 119.7(3) . . ?
O3 C15 Zn 59.91(14) . . ?
O4 C15 Zn 60.64(13) . . ?
C16 C15 Zn 177.11(18) . . ?
C17 C16 C21 119.8(2) . . ?
C17 C16 C15 121.0(3) . . ?
C21 C16 C15 119.2(2) . . ?
C16 C17 C18 119.9(3) . . ?
C16 C17 H17A 120.0 . . ?
C18 C17 H17A 120.0 . . ?
C19 C18 C17 119.0(3) . . ?
C19 C18 H18A 120.5 . . ?
C17 C18 H18A 120.5 . . ?
C20 C19 C18 121.5(3) . . ?
C20 C19 O5 118.7(3) . . ?
C18 C19 O5 119.8(3) . . ?
C21 C20 C19 118.9(3) . . ?
C21 C20 H20A 120.6 . . ?
C19 C20 H20A 120.6 . . ?
C20 C21 C16 120.8(3) . . ?
C20 C21 H21A 119.6 . . ?
C16 C21 H21A 119.6 . . ?
C23 C22 C27 120.5(3) . . ?
C23 C22 O5 117.8(3) . . ?
C27 C22 O5 121.7(3) . . ?
C22 C23 C24 119.5(3) . . ?
C22 C23 H23A 120.2 . . ?
C24 C23 H23A 120.2 . . ?
C25 C24 C23 121.4(3) . . ?
C25 C24 H24A 119.3 . . ?
C23 C24 H24A 119.3 . . ?
C24 C25 C26 118.9(3) . . ?
C24 C25 C28 120.9(3) . . ?
C26 C25 C28 120.2(3) . . ?
C27 C26 C25 120.3(3) . . ?
C27 C26 H26A 119.8 . . ?
C25 C26 H26A 119.8 . . ?
C22 C27 C26 119.4(3) . . ?
C22 C27 H27A 120.3 . . ?
C26 C27 H27A 120.3 . . ?
O6 C28 O7 123.0(2) . . ?
O6 C28 C25 120.5(3) . . ?
O7 C28 C25 116.5(2) . . ?
O6 C28 Zn 74.18(15) . 1_545 ?
O7 C28 Zn 48.87(13) . 1_545 ?
C25 C28 Zn 164.9(2) . 1_545 ?
C29 O8 H8D 111.2 . . ?
O8 C29 H29A 109.5 . . ?
O8 C29 H29B 109.5 . . ?
H29A C29 H29B 109.5 . . ?
O8 C29 H29C 109.5 . . ?
H29A C29 H29C 109.5 . . ?
H29B C29 H29C 109.5 . . ?

loop_
_geom_bond_atom_site_label_1
_geom_bond_atom_site_label_2
_geom_bond_distance
_geom_bond_site_symmetry_2
_geom_bond_publ_flag
Zn O7 2.0030(19) 1_565 ?
Zn N1 2.0682(19) . ?
Zn N3 2.0836(19) . ?
Zn O3 2.150(2) . ?
Zn O4 2.167(2) . ?
Zn C15 2.485(3) . ?
Zn C28 2.596(3) 1_565 ?
O1 C7 1.225(3) . ?
O2 C14 1.224(3) . ?
O3 C15 1.240(3) . ?
O4 C15 1.279(3) . ?
O5 C22 1.384(3) . ?
O5 C19 1.395(3) . ?
O6 C28 1.241(3) . ?
O7 C28 1.273(3) . ?
N1 C1 1.332(3) . ?
N1 C5 1.340(3) . ?
N2 C7 1.327(3) . ?
N2 C6 1.453(3) . ?
N2 H2A 0.8800 . ?
N3 C8 1.332(3) . ?
N3 C12 1.335(3) . ?
N4 C14 1.326(3) . ?
N4 C13 1.446(3) . ?
N4 H4A 0.8800 . ?
C1 C2 1.387(3) . ?
C1 H1A 0.9500 . ?
C2 C3 1.380(3) . ?
C2 H2B 0.9500 . ?
C3 C4 1.379(4) . ?
C3 C6 1.515(3) . ?
C4 C5 1.377(4) . ?
C4 H4B 0.9500 . ?
C5 H5A 0.9500 . ?
C6 H6A 0.9900 . ?
C6 H6B 0.9900 . ?
C7 C7 1.533(5) 3_558 ?
C8 C9 1.377(4) . ?
C8 H8A 0.9500 . ?
C9 C10 1.381(3) . ?
C9 H9A 0.9500 . ?
C10 C11 1.375(3) . ?
C10 C13 1.510(3) . ?
C11 C12 1.375(4) . ?
C11 H11A 0.9500 . ?
C12 H12A 0.9500 . ?
C13 H13A 0.9900 . ?
C13 H13B 0.9900 . ?
C14 C14 1.529(5) 3_667 ?
C15 C16 1.495(4) . ?
C16 C17 1.379(4) . ?
C16 C21 1.390(4) . ?
C17 C18 1.400(4) . ?
C17 H17A 0.9500 . ?
C18 C19 1.383(4) . ?
C18 H18A 0.9500 . ?
C19 C20 1.380(4) . ?
C20 C21 1.379(4) . ?
C20 H20A 0.9500 . ?
C21 H21A 0.9500 . ?
C22 C23 1.366(4) . ?
C22 C27 1.382(4) . ?
C23 C24 1.388(4) . ?
C23 H23A 0.9500 . ?
C24 C25 1.361(4) . ?
C24 H24A 0.9500 . ?
C25 C26 1.395(4) . ?
C25 C28 1.497(4) . ?
C26 C27 1.387(4) . ?
C26 H26A 0.9500 . ?
C27 H27A 0.9500 . ?
O8 C29 1.352(6) . ?
O8 H8D 0.8499 . ?
C29 H29A 0.9800 . ?
C29 H29B 0.9800 . ?
C29 H29C 0.9800 . ?
